data_4318107
loop_
_publ_author_name
'Shaowu Du'
'Jason A. Kautz'
'Thomas D. McGrath'
'F. Gordon A. Stone'

_publ_contact_author_address
; Department of Chemistry
   Baylor University
   PO Box 97348
   Waco
   TX, 76798-7348
;
_publ_contact_author_email Gordon_Stone@baylor.edu
_publ_contact_author_fax '254 710 2403'
_publ_contact_author_name 'Prof. F. Gordon A. Stone'
_publ_contact_author_phone '254 710 4427'
_publ_section_title
;
 Unprecedented Cage-Carbon to Cage-Boron NMe3 Transfer in a Monocarbon
 Molybdenacarborane
;
_journal_name_full 'Inorganic Chemistry'
_journal_page_first 3202
_journal_page_last 3211
_journal_paper_doi 10.1021/ic020091w
_journal_volume 41
_journal_year 2002
_chemical_formula_sum 'C12 H28 B10 Cl2 I Mo N O3 S2'
_chemical_formula_weight 700.31
_chemical_name_systematic
;
  ?
;
_space_group_IT_number 14
_symmetry_cell_setting monoclinic
_symmetry_space_group_name_Hall '-P 2ybc'
_symmetry_space_group_name_H-M 'P 1 21/c 1'
_atom_sites_solution_hydrogens geom
_atom_sites_solution_primary direct
_atom_sites_solution_secondary difmap
_audit_creation_method SHELXL
_cell_angle_alpha 90.00
_cell_angle_beta 111.609(5)
_cell_angle_gamma 90.00
_cell_formula_units_Z 4
_cell_length_a 12.5499(7)
_cell_length_b 24.115(3)
_cell_length_c 9.4584(6)
_cell_measurement_reflns_used 25
_cell_measurement_temperature 293(2)
_cell_measurement_theta_max 20
_cell_measurement_theta_min 15
_cell_volume 2661.3(4)
_computing_cell_refinement 'Enraf-Nonius CAD4 (1989)'
_computing_data_collection 'Enraf-Nonius CAD4 (1989)'
_computing_data_reduction 'XCAD4 Siemens Software (Harms, 1993)'
_computing_molecular_graphics 'XP in SHELXTL-PC (Bruker, 1995)'
_computing_publication_material 'SHELXL-97 (Sheldrick, 1997)'
_computing_structure_refinement 'SHELXL-97 (Sheldrick, 1997)'
_computing_structure_solution 'SHELXS-97 (Sheldrick, 1997)'
_diffrn_ambient_temperature 293(2)
_diffrn_measurement_device 'Enraf-Nonius CAD4'
_diffrn_measurement_method \w-2\q
_diffrn_radiation_monochromator graphite
_diffrn_radiation_source 'fine-focus sealed tube'
_diffrn_radiation_type MoK\a
_diffrn_radiation_wavelength 0.71073
_diffrn_reflns_av_R_equivalents 0.0657
_diffrn_reflns_av_sigmaI/netI 0.0594
_diffrn_reflns_limit_h_max 12
_diffrn_reflns_limit_h_min -14
_diffrn_reflns_limit_k_max 0
_diffrn_reflns_limit_k_min -28
_diffrn_reflns_limit_l_max 11
_diffrn_reflns_limit_l_min 0
_diffrn_reflns_number 3751
_diffrn_reflns_theta_max 22.60
_diffrn_reflns_theta_min 1.69
_diffrn_standards_decay_% none
_diffrn_standards_interval_time 120
_diffrn_standards_number 3
_exptl_absorpt_coefficient_mu 2.027
_exptl_absorpt_correction_T_max 0.9036
_exptl_absorpt_correction_T_min 0.3415
_exptl_absorpt_correction_type numerical
_exptl_crystal_colour red
_exptl_crystal_density_diffrn 1.748
_exptl_crystal_description plates
_exptl_crystal_F_000 1368
_exptl_crystal_size_max 0.53
_exptl_crystal_size_mid 0.33
_exptl_crystal_size_min 0.05
_refine_diff_density_max .631
_refine_diff_density_min -.937
_refine_diff_density_rms .120
_refine_ls_extinction_method none
_refine_ls_goodness_of_fit_all 1.013
_refine_ls_goodness_of_fit_obs 1.058
_refine_ls_matrix_type full
_refine_ls_number_parameters 289
_refine_ls_number_reflns 3409
_refine_ls_number_restraints 0
_refine_ls_restrained_S_all 2.416
_refine_ls_restrained_S_obs 1.058
_refine_ls_R_factor_all 0.0937
_refine_ls_R_factor_obs 0.0508
_refine_ls_shift/esd_max -0.006
_refine_ls_shift/esd_mean 0.001
_refine_ls_structure_factor_coef Fsqd
_refine_ls_weighting_details 'w=1/[\s^2^(Fo^2^)+(0.0229P)^2^+24.5392P] where P=(Fo^2^+2Fc^2^)/3'
_refine_ls_weighting_scheme calc
_refine_ls_wR_factor_all 0.1197
_refine_ls_wR_factor_obs 0.0973
_reflns_number_observed 2458
_reflns_number_total 3507
_reflns_observed_criterion >2sigma(I)
_cod_data_source_file ic020091w_5.cif
_cod_data_source_block 9
_cod_depositor_comments
;
The following automatic conversions were performed:

'_symmetry_cell_setting' value 'Monoclinic' changed to 'monoclinic'
according to the built-in table from CIF Core dictionary named
'cif_core.dic' version 2.4.1 from
2010-06-29.

'_exptl_absorpt_correction_type' value 'Numerical'
changed to 'numerical' according to the built-in table from CIF Core
dictionary named 'cif_core.dic' version 2.4.1 from 2010-06-29.

Automatic conversion script
Id: cif_fix_values 1646 2011-03-28 12:23:43Z adriana 

The following automatic conversions were performed:

'_refine_ls_weighting_scheme' value 'calc
w=1/[\s^2^(Fo^2^)+(0.0229P)^2^+24.5392P] where P=(Fo^2^+2Fc^2^)/3'
was changed to 'calc'. New tag '_refine_ls_weighting_details' was
created. The value of the new tag was set to
'w=1/[\s^2^(Fo^2^)+(0.0229P)^2^+24.5392P] where P=(Fo^2^+2Fc^2^)/3'.

Automatic conversion script
Id: cif_fix_values 3143 2015-03-26 13:38:13Z robertas 
;
_cod_database_code 4318107

loop_
_symmetry_equiv_pos_as_xyz
'x, y, z'
'-x, y+1/2, -z+1/2'
'-x, -y, -z'
'x, -y-1/2, z-1/2'

loop_
_atom_site_aniso_label
_atom_site_aniso_U_11
_atom_site_aniso_U_22
_atom_site_aniso_U_33
_atom_site_aniso_U_23
_atom_site_aniso_U_13
_atom_site_aniso_U_12
Mo 0.0245(4) 0.0357(5) 0.0397(5) 0.0031(4) 0.0119(3) -0.0020(4)
C1 0.024(5) 0.038(6) 0.032(5) -0.003(4) 0.007(4) -0.001(4)
B2 0.024(6) 0.048(8) 0.032(6) 0.003(5) 0.011(5) 0.008(5)
B3 0.036(6) 0.035(7) 0.034(6) 0.002(5) 0.011(5) 0.009(5)
B4 0.031(6) 0.047(7) 0.028(6) 0.003(5) 0.009(5) 0.007(5)
B5 0.025(5) 0.039(6) 0.027(5) 0.003(5) 0.010(5) 0.003(5)
B6 0.039(7) 0.045(7) 0.030(6) 0.010(5) 0.016(5) -0.003(6)
B7 0.032(6) 0.063(8) 0.033(6) -0.003(6) 0.015(5) -0.001(6)
B8 0.035(6) 0.059(8) 0.036(6) -0.011(6) 0.024(5) -0.002(6)
B9 0.026(6) 0.050(8) 0.037(6) 0.000(6) 0.016(5) 0.002(5)
B10 0.023(6) 0.044(7) 0.041(7) -0.008(6) 0.010(5) -0.013(5)
B11 0.037(7) 0.053(8) 0.036(7) 0.012(6) 0.015(5) 0.001(6)
C2 0.061(8) 0.060(9) 0.061(8) 0.010(7) 0.019(7) 0.018(7)
O2 0.113(8) 0.051(6) 0.099(7) -0.027(6) 0.020(6) -0.051(6)
C3 0.038(6) 0.056(8) 0.071(8) 0.029(7) 0.022(6) 0.005(6)
O3 0.065(6) 0.089(7) 0.090(7) 0.049(6) 0.021(5) 0.002(5)
C4 0.033(7) 0.089(10) 0.068(8) 0.009(7) 0.009(6) -0.011(6)
O4 0.045(6) 0.135(9) 0.112(8) 0.030(7) 0.008(5) -0.027(6)
I 0.0619(5) 0.0860(7) 0.0651(5) 0.0095(5) 0.0425(4) 0.0155(5)
N 0.032(5) 0.051(6) 0.034(4) 0.004(4) 0.003(4) 0.007(4)
C5 0.042(6) 0.082(9) 0.044(6) -0.006(6) -0.004(5) -0.013(6)
C6 0.060(7) 0.068(8) 0.048(7) 0.025(6) 0.008(6) 0.003(6)
C7 0.043(6) 0.054(8) 0.063(7) 0.005(6) 0.011(6) 0.018(6)
S1 0.0320(13) 0.0375(14) 0.0317(12) -0.0015(11) 0.0126(10) 0.0038(11)
C8 0.053(6) 0.028(6) 0.041(6) -0.003(5) 0.012(5) 0.004(5)
C9 0.057(7) 0.049(7) 0.041(6) -0.012(5) 0.005(5) 0.001(6)
S2 0.048(2) 0.069(2) 0.047(2) -0.003(2) -0.0037(13) 0.006(2)
C10 0.053(7) 0.053(8) 0.039(6) 0.003(5) 0.012(5) 0.011(6)
C11 0.045(6) 0.038(6) 0.033(5) 0.008(5) 0.012(5) 0.007(5)
C20 0.065(8) 0.076(10) 0.093(10) -0.003(8) 0.026(7) -0.014(7)
Cl1 0.097(3) 0.117(3) 0.099(3) -0.001(3) 0.025(2) -0.040(3)
Cl2 0.118(3) 0.153(4) 0.083(3) -0.004(3) 0.023(2) -0.025(3)

loop_
_atom_site_label
_atom_site_type_symbol
_atom_site_fract_x
_atom_site_fract_y
_atom_site_fract_z
_atom_site_U_iso_or_equiv
_atom_site_thermal_displace_type
_atom_site_occupancy
_atom_site_calc_flag
_atom_site_refinement_flags
_atom_site_disorder_group
Mo Mo 1.19540(6) 0.07062(4) 0.89949(9) 0.0333(2) Uani 1 d . .
C1 C 1.2592(7) 0.1639(4) 0.8863(9) 0.032(2) Uani 1 d . .
H1 H 1.2075(7) 0.1889(4) 0.9343(9) 0.039 Uiso 1 calc R .
B2 B 1.1938(8) 0.1389(5) 0.7062(12) 0.035(3) Uani 1 d . .
B3 B 1.2637(9) 0.0765(5) 0.6954(12) 0.035(3) Uani 1 d . .
H3 H 1.2200(9) 0.0435(5) 0.6146(12) 0.042 Uiso 1 calc R .
B4 B 1.3773(8) 0.0640(5) 0.8823(11) 0.036(3) Uani 1 d . .
H4 H 1.4098(8) 0.0224(5) 0.9241(11) 0.044 Uiso 1 calc R .
B5 B 1.3674(8) 0.1214(5) 0.9988(11) 0.030(2) Uani 1 d . .
B6 B 1.2952(9) 0.1942(5) 0.7480(12) 0.037(3) Uani 1 d . .
H6 H 1.2691(9) 0.2365(5) 0.7056(12) 0.045 Uiso 1 calc R .
B7 B 1.3014(9) 0.1399(5) 0.6283(12) 0.042(3) Uani 1 d . .
H7 H 1.2802(9) 0.1460(5) 0.5057(12) 0.050 Uiso 1 calc R .
B8 B 1.4128(9) 0.0962(5) 0.7357(12) 0.040(3) Uani 1 d . .
H8 H 1.4651(9) 0.0734(5) 0.6838(12) 0.048 Uiso 1 calc R .
B9 B 1.4731(9) 0.1231(5) 0.9176(12) 0.037(3) Uani 1 d . .
H9 H 1.5647(9) 0.1182(5) 0.9869(12) 0.044 Uiso 1 calc R .
B10 B 1.3991(8) 0.1839(5) 0.9256(12) 0.036(3) Uani 1 d . .
H10 H 1.4403(8) 0.2188(5) 1.0004(12) 0.044 Uiso 1 calc R .
B11 B 1.4287(9) 0.1677(5) 0.7637(12) 0.042(3) Uani 1 d . .
H11 H 1.4903(9) 0.1918(5) 0.7305(12) 0.050 Uiso 1 calc R .
C2 C 1.1904(11) -0.0076(6) 0.8226(14) 0.061(3) Uani 1 d . .
O2 O 1.1847(9) -0.0465(4) 0.7812(11) 0.093(3) Uani 1 d . .
C3 C 1.2429(9) 0.0225(5) 1.0816(13) 0.054(3) Uani 1 d . .
O3 O 1.2768(7) -0.0066(4) 1.1842(10) 0.084(3) Uani 1 d . .
C4 C 1.0280(10) 0.0514(5) 0.8048(13) 0.066(4) Uani 1 d . .
O4 O 0.9347(7) 0.0383(4) 0.7531(11) 0.103(3) Uani 1 d . .
I I 1.09551(7) 0.12301(4) 1.09376(9) 0.0656(3) Uani 1 d . .
N N 1.0688(6) 0.1598(3) 0.5909(8) 0.041(2) Uani 1 d . .
C5 C 1.0096(9) 0.1119(5) 0.4904(11) 0.061(3) Uani 1 d . .
H5A H 1.0569(9) 0.0982(5) 0.4382(11) 0.092 Uiso 1 calc R .
H5B H 0.9375(9) 0.1241(5) 0.4174(11) 0.092 Uiso 1 calc R .
H5C H 0.9967(9) 0.0829(5) 0.5515(11) 0.092 Uiso 1 calc R .
C6 C 1.0708(9) 0.2054(5) 0.4818(12) 0.062(3) Uani 1 d . .
H6A H 1.1172(9) 0.1940(5) 0.4259(12) 0.093 Uiso 1 calc R .
H6B H 1.1022(9) 0.2385(5) 0.5380(12) 0.093 Uiso 1 calc R .
H6C H 0.9941(9) 0.2125(5) 0.4124(12) 0.093 Uiso 1 calc R .
C7 C 0.9954(8) 0.1815(5) 0.6721(12) 0.056(3) Uani 1 d . .
H7A H 1.0335(8) 0.2120(5) 0.7360(12) 0.083 Uiso 1 calc R .
H7B H 0.9821(8) 0.1526(5) 0.7333(12) 0.083 Uiso 1 calc R .
H7C H 0.9235(8) 0.1939(5) 0.5990(12) 0.083 Uiso 1 calc R .
S1 S 1.4199(2) 0.11957(10) 1.2174(2) 0.0335(6) Uani 1 d . .
C8 C 1.5137(8) 0.1784(4) 1.2905(10) 0.042(2) Uani 1 d . .
H8A H 1.5696(8) 0.1802(4) 1.2420(10) 0.050 Uiso 1 calc R .
H8B H 1.4692(8) 0.2124(4) 1.2670(10) 0.050 Uiso 1 calc R .
C9 C 1.5750(9) 0.1734(4) 1.4612(11) 0.053(3) Uani 1 d . .
H9A H 1.5186(9) 0.1668(4) 1.5072(11) 0.063 Uiso 1 calc R .
H9B H 1.6129(9) 0.2082(4) 1.5005(11) 0.063 Uiso 1 calc R .
S2 S 1.6792(2) 0.11853(14) 1.5164(3) 0.0608(8) Uani 1 d . .
C10 C 1.5889(9) 0.0605(4) 1.4351(10) 0.050(3) Uani 1 d . .
H10A H 1.6353(9) 0.0271(4) 1.4572(10) 0.060 Uiso 1 calc R .
H10B H 1.5332(9) 0.0569(4) 1.4834(10) 0.060 Uiso 1 calc R .
C11 C 1.5250(8) 0.0647(4) 1.2630(10) 0.040(2) Uani 1 d . .
H11A H 1.4873(8) 0.0298(4) 1.2244(10) 0.047 Uiso 1 calc R .
H11B H 1.5794(8) 0.0720(4) 1.2141(10) 0.047 Uiso 1 calc R .
C20 C 0.7685(11) 0.1629(5) 0.9309(14) 0.078(4) Uani 1 d . .
H20A H 0.8276(11) 0.1367(5) 0.9324(14) 0.094 Uiso 1 calc R .
H20B H 0.6947(11) 0.1449(5) 0.8829(14) 0.094 Uiso 1 calc R .
Cl1 Cl 0.7754(3) 0.2206(2) 0.8268(5) 0.1075(14) Uani 1 d . .
Cl2 Cl 0.7867(4) 0.1811(2) 1.1156(5) 0.122(2) Uani 1 d . .

loop_
_atom_type_symbol
_atom_type_description
_atom_type_scat_dispersion_real
_atom_type_scat_dispersion_imag
_atom_type_scat_source
C C .0033 .0016 'International Tables Vol C Tables 4.2.6.8 and 6.1.1.4'
H H .0000 .0000 'International Tables Vol C Tables 4.2.6.8 and 6.1.1.4'
B B .0013 .0007 'International Tables Vol C Tables 4.2.6.8 and 6.1.1.4'
N N .0061 .0033 'International Tables Vol C Tables 4.2.6.8 and 6.1.1.4'
O O .0106 .0060 'International Tables Vol C Tables 4.2.6.8 and 6.1.1.4'
S S .1246 .1234 'International Tables Vol C Tables 4.2.6.8 and 6.1.1.4'
Mo Mo -1.6832 .6857 'International Tables Vol C Tables 4.2.6.8 and 6.1.1.4'
I I -.4742 1.8119 'International Tables Vol C Tables 4.2.6.8 and 6.1.1.4'
Cl Cl .1484 .1585 'International Tables Vol C Tables 4.2.6.8 and 6.1.1.4'

loop_
_geom_angle_atom_site_label_1
_geom_angle_atom_site_label_2
_geom_angle_atom_site_label_3
_geom_angle
_geom_angle_site_symmetry_1
_geom_angle_site_symmetry_3
_geom_angle_publ_flag
C3 Mo C4 100.5(5) . . ?
C3 Mo C2 74.0(5) . . ?
C4 Mo C2 74.6(5) . . ?
C3 Mo B5 91.2(4) . . ?
C4 Mo B5 162.0(4) . . ?
C2 Mo B5 122.2(4) . . ?
C3 Mo B4 91.8(4) . . ?
C4 Mo B4 146.6(4) . . ?
C2 Mo B4 79.3(5) . . ?
B5 Mo B4 45.0(4) . . ?
C3 Mo B3 131.0(4) . . ?
C4 Mo B3 106.3(4) . . ?
C2 Mo B3 74.7(4) . . ?
B5 Mo B3 75.1(4) . . ?
B4 Mo B3 45.7(3) . . ?
C3 Mo C1 126.5(4) . . ?
C4 Mo C1 120.4(4) . . ?
C2 Mo C1 145.4(4) . . ?
B5 Mo C1 42.3(3) . . ?
B4 Mo C1 73.1(4) . . ?
B3 Mo C1 71.1(3) . . ?
C3 Mo B2 163.6(4) . . ?
C4 Mo B2 95.9(4) . . ?
C2 Mo B2 111.6(4) . . ?
B5 Mo B2 72.7(3) . . ?
B4 Mo B2 74.7(4) . . ?
B3 Mo B2 42.7(3) . . ?
C1 Mo B2 41.1(3) . . ?
C3 Mo I 76.3(3) . . ?
C4 Mo I 75.8(4) . . ?
C2 Mo I 132.9(4) . . ?
B5 Mo I 93.9(2) . . ?
B4 Mo I 137.5(3) . . ?
B3 Mo I 149.6(3) . . ?
C1 Mo I 81.6(2) . . ?
B2 Mo I 107.2(2) . . ?
B6 C1 B2 63.3(6) . . ?
B6 C1 B5 111.1(7) . . ?
B2 C1 B5 112.8(7) . . ?
B6 C1 B10 60.5(6) . . ?
B2 C1 B10 113.1(7) . . ?
B5 C1 B10 61.6(6) . . ?
B6 C1 Mo 129.2(6) . . ?
B2 C1 Mo 71.0(5) . . ?
B5 C1 Mo 67.3(5) . . ?
B10 C1 Mo 125.6(6) . . ?
N B2 C1 123.4(7) . . ?
N B2 B7 114.5(7) . . ?
C1 B2 B7 104.5(7) . . ?
N B2 B3 127.2(8) . . ?
C1 B2 B3 107.0(7) . . ?
B7 B2 B3 60.8(6) . . ?
N B2 B6 110.4(8) . . ?
C1 B2 B6 58.2(6) . . ?
B7 B2 B6 59.2(6) . . ?
B3 B2 B6 108.7(7) . . ?
N B2 Mo 116.7(6) . . ?
C1 B2 Mo 67.9(5) . . ?
B7 B2 Mo 121.6(6) . . ?
B3 B2 Mo 66.6(5) . . ?
B6 B2 Mo 121.8(6) . . ?
B2 B3 B7 59.5(6) . . ?
B2 B3 B8 105.1(8) . . ?
B7 B3 B8 57.8(6) . . ?
B2 B3 B4 108.1(7) . . ?
B7 B3 B4 105.6(8) . . ?
B8 B3 B4 58.1(6) . . ?
B2 B3 Mo 70.7(5) . . ?
B7 B3 Mo 124.1(6) . . ?
B8 B3 Mo 119.4(6) . . ?
B4 B3 Mo 66.2(4) . . ?
B8 B4 B5 103.6(8) . . ?
B8 B4 B9 57.5(6) . . ?
B5 B4 B9 58.3(6) . . ?
B8 B4 B3 60.6(6) . . ?
B5 B4 B3 104.9(7) . . ?
B9 B4 B3 105.9(8) . . ?
B8 B4 Mo 123.4(6) . . ?
B5 B4 Mo 67.6(4) . . ?
B9 B4 Mo 121.9(6) . . ?
B3 B4 Mo 68.1(4) . . ?
C1 B5 B9 105.4(7) . . ?
C1 B5 B10 59.3(6) . . ?
B9 B5 B10 59.6(6) . . ?
C1 B5 B4 107.2(7) . . ?
B9 B5 B4 61.2(6) . . ?
B10 B5 B4 109.9(7) . . ?
C1 B5 S1 123.9(6) . . ?
B9 B5 S1 117.0(6) . . ?
B10 B5 S1 113.8(7) . . ?
B4 B5 S1 124.4(7) . . ?
C1 B5 Mo 70.4(4) . . ?
B9 B5 Mo 124.4(6) . . ?
B10 B5 Mo 126.4(6) . . ?
B4 B5 Mo 67.4(5) . . ?
S1 B5 Mo 108.5(4) . . ?
C1 B6 B10 60.5(5) . . ?
C1 B6 B11 107.1(8) . . ?
B10 B6 B11 60.4(6) . . ?
C1 B6 B7 105.2(8) . . ?
B10 B6 B7 108.8(8) . . ?
B11 B6 B7 60.8(6) . . ?
C1 B6 B2 58.6(5) . . ?
B10 B6 B2 109.2(8) . . ?
B11 B6 B2 109.1(8) . . ?
B7 B6 B2 59.7(6) . . ?
B8 B7 B6 107.0(8) . . ?
B8 B7 B2 108.7(8) . . ?
B6 B7 B2 61.1(6) . . ?
B8 B7 B11 59.5(6) . . ?
B6 B7 B11 59.5(6) . . ?
B2 B7 B11 109.2(7) . . ?
B8 B7 B3 62.4(6) . . ?
B6 B7 B3 109.2(7) . . ?
B2 B7 B3 59.6(6) . . ?
B11 B7 B3 110.7(8) . . ?
B9 B8 B7 108.4(8) . . ?
B9 B8 B11 59.7(6) . . ?
B7 B8 B11 61.0(7) . . ?
B9 B8 B4 62.1(6) . . ?
B7 B8 B4 109.8(7) . . ?
B11 B8 B4 111.0(8) . . ?
B9 B8 B3 110.1(7) . . ?
B7 B8 B3 59.8(6) . . ?
B11 B8 B3 109.8(8) . . ?
B4 B8 B3 61.3(5) . . ?
B8 B9 B11 60.6(7) . . ?
B8 B9 B10 108.2(8) . . ?
B11 B9 B10 60.3(6) . . ?
B8 B9 B5 107.5(7) . . ?
B11 B9 B5 108.7(7) . . ?
B10 B9 B5 60.2(6) . . ?
B8 B9 B4 60.4(6) . . ?
B11 B9 B4 110.4(8) . . ?
B10 B9 B4 109.8(7) . . ?
B5 B9 B4 60.5(6) . . ?
C1 B10 B6 59.0(5) . . ?
C1 B10 B11 106.1(7) . . ?
B6 B10 B11 60.5(6) . . ?
C1 B10 B9 105.7(7) . . ?
B6 B10 B9 107.6(8) . . ?
B11 B10 B9 59.2(6) . . ?
C1 B10 B5 59.1(5) . . ?
B6 B10 B5 107.9(7) . . ?
B11 B10 B5 107.8(8) . . ?
B9 B10 B5 60.1(6) . . ?
B9 B11 B10 60.5(6) . . ?
B9 B11 B6 107.5(7) . . ?
B10 B11 B6 59.1(6) . . ?
B9 B11 B8 59.8(6) . . ?
B10 B11 B8 107.7(8) . . ?
B6 B11 B8 107.2(8) . . ?
B9 B11 B7 107.3(8) . . ?
B10 B11 B7 106.9(7) . . ?
B6 B11 B7 59.7(6) . . ?
B8 B11 B7 59.5(7) . . ?
O2 C2 Mo 177.7(14) . . ?
O3 C3 Mo 175.0(10) . . ?
O4 C4 Mo 177.1(12) . . ?
C7 N C5 109.8(8) . . ?
C7 N C6 105.3(8) . . ?
C5 N C6 104.7(8) . . ?
C7 N B2 112.9(7) . . ?
C5 N B2 108.3(8) . . ?
C6 N B2 115.4(7) . . ?
C11 S1 C8 99.7(4) . . ?
C11 S1 B5 101.8(4) . . ?
C8 S1 B5 108.0(4) . . ?
C9 C8 S1 110.3(7) . . ?
C8 C9 S2 113.5(7) . . ?
C10 S2 C9 99.9(5) . . ?
C11 C10 S2 114.0(7) . . ?
C10 C11 S1 110.6(7) . . ?
Cl1 C20 Cl2 110.7(8) . . ?

loop_
_geom_bond_atom_site_label_1
_geom_bond_atom_site_label_2
_geom_bond_distance
_geom_bond_site_symmetry_2
_geom_bond_publ_flag
Mo C3 1.978(11) . ?
Mo C4 2.011(11) . ?
Mo C2 2.014(14) . ?
Mo B5 2.355(10) . ?
Mo B4 2.353(10) . ?
Mo B3 2.387(10) . ?
Mo C1 2.405(9) . ?
Mo B2 2.454(11) . ?
Mo I 2.8706(11) . ?
C1 B6 1.698(13) . ?
C1 B2 1.705(13) . ?
C1 B5 1.720(13) . ?
C1 B10 1.723(12) . ?
B2 N 1.626(12) . ?
B2 B7 1.761(13) . ?
B2 B3 1.763(15) . ?
B2 B6 1.79(2) . ?
B3 B7 1.78(2) . ?
B3 B8 1.829(14) . ?
B3 B4 1.842(14) . ?
B4 B8 1.783(14) . ?
B4 B5 1.801(15) . ?
B4 B9 1.81(2) . ?
B5 B9 1.761(13) . ?
B5 B10 1.762(15) . ?
B5 S1 1.926(10) . ?
B6 B10 1.724(14) . ?
B6 B11 1.749(15) . ?
B6 B7 1.75(2) . ?
B7 B8 1.75(2) . ?
B7 B11 1.77(2) . ?
B8 B9 1.731(15) . ?
B8 B11 1.75(2) . ?
B9 B11 1.729(15) . ?
B9 B10 1.75(2) . ?
B10 B11 1.748(15) . ?
C2 O2 1.008(13) . ?
C3 O3 1.145(11) . ?
C4 O4 1.135(12) . ?
N C7 1.494(12) . ?
N C5 1.507(12) . ?
N C6 1.513(12) . ?
S1 C11 1.805(9) . ?
S1 C8 1.811(10) . ?
C8 C9 1.516(12) . ?
C9 S2 1.797(10) . ?
S2 C10 1.786(11) . ?
C10 C11 1.531(12) . ?
C20 Cl1 1.725(13) . ?
C20 Cl2 1.734(13) . ?
